data_7246596
loop_
_publ_author_name
'Jana, Narayan Ch.'
'Jagodi\<c, Marko'
'Brand\~ao, Paula'
'Patra, Moumita'
'Herchel, Radovan'
'Jagli\<ci\'c, Zvonko'
'Panja, Anangamohan'

_publ_section_title
;
 Magneto-structural studies on a number of doubly end-on cyanate and azide
 bridged dinuclear nickel(ii) complexes with {N3O} donor Schiff base
 ligands
;
_journal_issue 17
_journal_name_full 'RSC Advances'
_journal_page_first 11311
_journal_page_last 11323
_journal_paper_doi 10.1039/D3RA00737E
_journal_volume 13
_journal_year 2023
_chemical_formula_sum 'C40 H66 N10 Ni2 O4'
_chemical_formula_weight 868.44
_space_group_crystal_system monoclinic
_space_group_IT_number 14
_space_group_name_Hall '-P 2yn'
_space_group_name_H-M_alt 'P 1 21/n 1'
_atom_sites_solution_hydrogens mixed
_audit_creation_method SHELXL-2013
_audit_update_record
;
2023-01-26 deposited with the CCDC.	2023-03-24 downloaded from the CCDC.
;
_cell_angle_alpha 90
_cell_angle_beta 112.574(2)
_cell_angle_gamma 90
_cell_formula_units_Z 2
_cell_length_a 14.1830(7)
_cell_length_b 10.8572(5)
_cell_length_c 15.1649(7)
_cell_measurement_reflns_used 1750
_cell_measurement_temperature 150(2)
_cell_measurement_theta_max 25.10
_cell_measurement_theta_min 2.90
_cell_volume 2156.29(18)
_computing_structure_refinement 'SHELXL-2013 (Sheldrick, 2013)'
_diffrn_ambient_temperature 150(2)
_diffrn_measured_fraction_theta_full 0.999
_diffrn_measured_fraction_theta_max 0.997
_diffrn_measurement_device_type CCD
_diffrn_measurement_method 'omega and phi scans'
_diffrn_radiation_type MoK\a
_diffrn_radiation_wavelength 0.71073
_diffrn_reflns_av_R_equivalents 0.0600
_diffrn_reflns_av_unetI/netI 0.0396
_diffrn_reflns_Laue_measured_fraction_full 0.999
_diffrn_reflns_Laue_measured_fraction_max 0.997
_diffrn_reflns_limit_h_max 16
_diffrn_reflns_limit_h_min -18
_diffrn_reflns_limit_k_max 13
_diffrn_reflns_limit_k_min 0
_diffrn_reflns_limit_l_max 19
_diffrn_reflns_limit_l_min 0
_diffrn_reflns_number 4829
_diffrn_reflns_point_group_measured_fraction_full 0.999
_diffrn_reflns_point_group_measured_fraction_max 0.997
_diffrn_reflns_theta_full 25.242
_diffrn_reflns_theta_max 27.152
_diffrn_reflns_theta_min 2.374
_diffrn_source 'fine-focus sealed tube'
_exptl_absorpt_coefficient_mu 0.924
_exptl_absorpt_correction_T_max 0.7455
_exptl_absorpt_correction_T_min 0.6373
_exptl_absorpt_correction_type multi-scan
_exptl_crystal_colour Green
_exptl_crystal_density_diffrn 1.338
_exptl_crystal_description Block
_exptl_crystal_F_000 928
_exptl_crystal_size_max 0.320
_exptl_crystal_size_mid 0.280
_exptl_crystal_size_min 0.040
_refine_diff_density_max 0.342
_refine_diff_density_min -0.386
_refine_diff_density_rms 0.063
_refine_ls_extinction_method none
_refine_ls_goodness_of_fit_ref 1.045
_refine_ls_hydrogen_treatment mixed
_refine_ls_matrix_type full
_refine_ls_number_parameters 262
_refine_ls_number_reflns 4829
_refine_ls_number_restraints 0
_refine_ls_restrained_S_all 1.045
_refine_ls_R_factor_all 0.0454
_refine_ls_R_factor_gt 0.0334
_refine_ls_shift/su_max 0.001
_refine_ls_shift/su_mean 0.000
_refine_ls_structure_factor_coef Fsqd
_refine_ls_weighting_details 'w=1/[\s^2^(Fo^2^)+(0.0489P)^2^+0.4035P] where P=(Fo^2^+2Fc^2^)/3'
_refine_ls_weighting_scheme calc
_refine_ls_wR_factor_gt 0.0823
_refine_ls_wR_factor_ref 0.0878
_reflns_Friedel_coverage 0.000
_reflns_number_gt 4113
_reflns_number_total 4829
_reflns_threshold_expression 'I > 2\s(I)'
_cod_data_source_file d3ra00737e6.cif
_cod_data_source_block complex-7
_cod_original_sg_symbol_H-M 'P 21/n'
_cod_database_code 7246596
_shelx_space_group_comment
;
The symmetry employed for this shelxl refinement is uniquely defined
by the following loop, which should always be used as a source of
symmetry information in preference to the above space-group names.
They are only intended as comments.
;
_shelx_estimated_absorpt_t_min 0.756
_shelx_estimated_absorpt_t_max 0.964
_shelxl_version_number 2013-4

loop_
_space_group_symop_operation_xyz
'x, y, z'
'-x+1/2, y+1/2, -z+1/2'
'-x, -y, -z'
'x-1/2, -y-1/2, z-1/2'

loop_
_atom_site_label
_atom_site_type_symbol
_atom_site_fract_x
_atom_site_fract_y
_atom_site_fract_z
_atom_site_U_iso_or_equiv
_atom_site_adp_type
_atom_site_occupancy
_atom_site_site_symmetry_order
_atom_site_calc_flag
_atom_site_refinement_flags_posn
_atom_site_refinement_flags_adp
_atom_site_refinement_flags_occupancy
_atom_site_disorder_assembly
_atom_site_disorder_group
Ni Ni 0.56464(2) 0.87179(2) 0.53878(2) 0.01639(9) Uani 1 1 d . . . . .
O1 O 0.42953(11) 0.80500(13) 0.52958(10) 0.0203(3) Uani 1 1 d . . . . .
O2 O 0.43057(14) 0.91228(19) 0.23931(11) 0.0410(5) Uani 1 1 d . . . . .
N1 N 0.63458(13) 0.81435(16) 0.67834(12) 0.0194(4) Uani 1 1 d . . . . .
N2 N 0.69376(14) 0.96851(18) 0.53653(13) 0.0196(4) Uani 1 1 d . . . . .
H2A H 0.6664(18) 1.040(2) 0.5326(16) 0.022(6) Uiso 1 1 d . . . . .
N3 N 0.60229(13) 0.70494(16) 0.47354(12) 0.0204(4) Uani 1 1 d . . . . .
N4 N 0.17443(16) 0.60333(19) 0.60919(14) 0.0327(5) Uani 1 1 d . . . . .
N5 N 0.47948(13) 0.95331(16) 0.40511(12) 0.0192(4) Uani 1 1 d . . . . .
C1 C 0.40781(16) 0.74364(18) 0.59304(15) 0.0181(4) Uani 1 1 d . . . . .
C2 C 0.30602(17) 0.7052(2) 0.57024(15) 0.0219(5) Uani 1 1 d . . . . .
H2 H 0.2564 0.7254 0.5091 0.026 Uiso 1 1 calc R U . . .
C3 C 0.27446(17) 0.6386(2) 0.63337(16) 0.0240(5) Uani 1 1 d . . . . .
C4 C 0.35045(18) 0.6067(2) 0.72313(16) 0.0254(5) Uani 1 1 d . . . . .
H4 H 0.3329 0.5581 0.7667 0.030 Uiso 1 1 calc R U . . .
C5 C 0.44871(18) 0.64553(19) 0.74717(15) 0.0235(5) Uani 1 1 d . . . . .
H5 H 0.4975 0.6250 0.8087 0.028 Uiso 1 1 calc R U . . .
C6 C 0.48166(16) 0.71472(19) 0.68525(15) 0.0194(4) Uani 1 1 d . . . . .
C7 C 0.58538(17) 0.75682(19) 0.72189(15) 0.0210(5) Uani 1 1 d . . . . .
H7 H 0.6233 0.7400 0.7875 0.025 Uiso 1 1 calc R U . . .
C8 C 0.74180(17) 0.8434(2) 0.73750(16) 0.0265(5) Uani 1 1 d . . . . .
H8A H 0.7860 0.7788 0.7277 0.032 Uiso 1 1 calc R U . . .
H8B H 0.7509 0.8413 0.8056 0.032 Uiso 1 1 calc R U . . .
C9 C 0.77698(16) 0.9683(2) 0.71608(15) 0.0242(5) Uani 1 1 d . . . . .
H9A H 0.7266 1.0315 0.7159 0.029 Uiso 1 1 calc R U . . .
H9B H 0.8429 0.9893 0.7680 0.029 Uiso 1 1 calc R U . . .
C10 C 0.79007(16) 0.9736(2) 0.62178(15) 0.0261(5) Uani 1 1 d . . . . .
H10A H 0.8263 1.0507 0.6195 0.031 Uiso 1 1 calc R U . . .
H10B H 0.8339 0.9039 0.6190 0.031 Uiso 1 1 calc R U . . .
C11 C 0.71815(17) 0.9487(2) 0.45101(15) 0.0228(5) Uani 1 1 d . . . . .
H11A H 0.7776 1.0003 0.4563 0.027 Uiso 1 1 calc R U . . .
H11B H 0.6594 0.9758 0.3937 0.027 Uiso 1 1 calc R U . . .
C12 C 0.74207(17) 0.8151(2) 0.43827(17) 0.0261(5) Uani 1 1 d . . . . .
H12A H 0.7908 0.7834 0.5002 0.031 Uiso 1 1 calc R U . . .
H12B H 0.7761 0.8115 0.3923 0.031 Uiso 1 1 calc R U . . .
C13 C 0.64906(17) 0.7309(2) 0.40299(15) 0.0237(5) Uani 1 1 d . . . . .
H13A H 0.5966 0.7688 0.3458 0.028 Uiso 1 1 calc R U . . .
H13B H 0.6692 0.6517 0.3830 0.028 Uiso 1 1 calc R U . . .
C14 C 0.50664(18) 0.6364(2) 0.42130(17) 0.0271(5) Uani 1 1 d . . . . .
H14A H 0.4592 0.6893 0.3717 0.041 Uiso 1 1 calc R U . . .
H14B H 0.4754 0.6115 0.4660 0.041 Uiso 1 1 calc R U . . .
H14C H 0.5221 0.5630 0.3917 0.041 Uiso 1 1 calc R U . . .
C15 C 0.67049(19) 0.6205(2) 0.54748(16) 0.0291(5) Uani 1 1 d . . . . .
H15A H 0.6377 0.5969 0.5913 0.044 Uiso 1 1 calc R U . . .
H15B H 0.7352 0.6622 0.5832 0.044 Uiso 1 1 calc R U . . .
H15C H 0.6835 0.5467 0.5167 0.044 Uiso 1 1 calc R U . . .
C16 C 0.1396(2) 0.5542(2) 0.68148(18) 0.0332(6) Uani 1 1 d . . . . .
H16A H 0.0660 0.5728 0.6621 0.040 Uiso 1 1 calc R U . . .
H16B H 0.1767 0.5966 0.7429 0.040 Uiso 1 1 calc R U . . .
C17 C 0.1553(2) 0.4164(2) 0.69639(19) 0.0384(6) Uani 1 1 d . . . . .
H17A H 0.1222 0.3739 0.6352 0.058 Uiso 1 1 calc R U . . .
H17B H 0.1255 0.3882 0.7414 0.058 Uiso 1 1 calc R U . . .
H17C H 0.2286 0.3980 0.7222 0.058 Uiso 1 1 calc R U . . .
C18 C 0.0932(2) 0.6513(3) 0.5232(2) 0.0487(8) Uani 1 1 d . . . . .
H18A H 0.0339 0.5950 0.5047 0.058 Uiso 1 1 calc R U . . .
H18B H 0.1178 0.6528 0.4703 0.058 Uiso 1 1 calc R U . . .
C19 C 0.0590(2) 0.7804(4) 0.5370(3) 0.0734(12) Uani 1 1 d . . . . .
H19A H 0.0339 0.7794 0.5888 0.110 Uiso 1 1 calc R U . . .
H19B H 0.0042 0.8075 0.4778 0.110 Uiso 1 1 calc R U . . .
H19C H 0.1169 0.8372 0.5532 0.110 Uiso 1 1 calc R U . . .
C20 C 0.45553(16) 0.9326(2) 0.32297(16) 0.0222(5) Uani 1 1 d . . . . .

loop_
_atom_site_aniso_label
_atom_site_aniso_U_11
_atom_site_aniso_U_22
_atom_site_aniso_U_33
_atom_site_aniso_U_23
_atom_site_aniso_U_13
_atom_site_aniso_U_12
Ni 0.01681(14) 0.01459(14) 0.01683(14) 0.00117(10) 0.00539(11) -0.00143(11)
O1 0.0209(8) 0.0211(8) 0.0189(7) 0.0037(6) 0.0078(6) -0.0027(6)
O2 0.0342(10) 0.0660(13) 0.0210(9) -0.0073(8) 0.0084(7) 0.0069(9)
N1 0.0179(9) 0.0167(9) 0.0209(9) 0.0000(7) 0.0044(7) 0.0015(7)
N2 0.0192(9) 0.0169(9) 0.0220(9) -0.0012(7) 0.0070(7) -0.0021(8)
N3 0.0227(9) 0.0157(9) 0.0221(9) -0.0005(7) 0.0080(8) -0.0009(7)
N4 0.0328(11) 0.0370(12) 0.0299(11) 0.0039(9) 0.0138(9) -0.0128(9)
N5 0.0208(9) 0.0172(9) 0.0198(9) 0.0012(7) 0.0081(7) -0.0001(7)
C1 0.0241(11) 0.0102(9) 0.0220(11) -0.0012(8) 0.0110(9) -0.0001(8)
C2 0.0254(11) 0.0196(11) 0.0195(11) 0.0011(9) 0.0073(9) -0.0027(9)
C3 0.0282(12) 0.0189(11) 0.0274(11) -0.0029(9) 0.0135(9) -0.0038(9)
C4 0.0355(13) 0.0220(11) 0.0248(11) 0.0034(9) 0.0183(10) -0.0017(10)
C5 0.0307(12) 0.0194(11) 0.0224(11) 0.0025(9) 0.0123(10) 0.0037(9)
C6 0.0249(11) 0.0138(10) 0.0207(10) -0.0004(8) 0.0103(9) 0.0039(9)
C7 0.0254(11) 0.0176(11) 0.0181(11) 0.0021(8) 0.0061(9) 0.0058(9)
C8 0.0206(11) 0.0289(12) 0.0238(11) 0.0025(9) 0.0014(9) 0.0008(10)
C9 0.0185(11) 0.0245(12) 0.0245(12) -0.0047(9) 0.0026(9) -0.0007(9)
C10 0.0176(11) 0.0293(12) 0.0283(12) -0.0032(10) 0.0055(9) -0.0045(10)
C11 0.0230(11) 0.0235(12) 0.0254(11) -0.0004(9) 0.0130(9) -0.0041(9)
C12 0.0257(12) 0.0264(12) 0.0305(12) -0.0038(10) 0.0155(10) -0.0006(10)
C13 0.0278(12) 0.0217(11) 0.0223(11) -0.0027(9) 0.0106(9) 0.0000(9)
C14 0.0292(12) 0.0203(11) 0.0308(12) -0.0077(9) 0.0104(10) -0.0095(10)
C15 0.0379(14) 0.0198(11) 0.0277(12) 0.0018(9) 0.0103(11) 0.0070(10)
C16 0.0351(14) 0.0341(14) 0.0376(14) 0.0003(11) 0.0220(11) -0.0067(11)
C17 0.0460(16) 0.0319(14) 0.0428(16) -0.0008(12) 0.0231(13) -0.0117(12)
C18 0.0280(14) 0.068(2) 0.0427(16) 0.0118(15) 0.0052(12) -0.0223(14)
C19 0.0367(18) 0.068(2) 0.108(3) 0.038(2) 0.020(2) 0.0004(17)
C20 0.0175(11) 0.0222(11) 0.0273(13) 0.0021(9) 0.0090(9) 0.0014(9)

loop_
_atom_type_symbol
_atom_type_description
_atom_type_scat_dispersion_real
_atom_type_scat_dispersion_imag
_atom_type_scat_source
C C 0.0033 0.0016 'International Tables Vol C Tables 4.2.6.8 and 6.1.1.4'
H H 0.0000 0.0000 'International Tables Vol C Tables 4.2.6.8 and 6.1.1.4'
N N 0.0061 0.0033 'International Tables Vol C Tables 4.2.6.8 and 6.1.1.4'
O O 0.0106 0.0060 'International Tables Vol C Tables 4.2.6.8 and 6.1.1.4'
Ni Ni 0.3393 1.1124 'International Tables Vol C Tables 4.2.6.8 and 6.1.1.4'

loop_
_geom_angle_atom_site_label_1
_geom_angle_atom_site_label_2
_geom_angle_atom_site_label_3
_geom_angle
_geom_angle_site_symmetry_1
_geom_angle_site_symmetry_3
_geom_angle_publ_flag
O1 Ni N1 91.86(6) . . ?
O1 Ni N5 84.58(6) . . ?
N1 Ni N5 169.91(7) . . ?
O1 Ni N2 170.47(7) . . ?
N1 Ni N2 95.05(7) . . ?
N5 Ni N2 87.50(7) . . ?
O1 Ni N3 93.48(6) . . ?
N1 Ni N3 96.16(7) . . ?
N5 Ni N3 93.49(7) . . ?
N2 Ni N3 92.29(7) . . ?
O1 Ni N5 86.26(6) . 3_676 ?
N1 Ni N5 87.78(7) . 3_676 ?
N5 Ni N5 82.57(7) . 3_676 ?
N2 Ni N5 87.46(7) . 3_676 ?
N3 Ni N5 176.06(6) . 3_676 ?
C1 O1 Ni 128.73(13) . . ?
C7 N1 C8 115.25(18) . . ?
C7 N1 Ni 122.04(15) . . ?
C8 N1 Ni 122.58(14) . . ?
C10 N2 C11 108.86(17) . . ?
C10 N2 Ni 121.18(14) . . ?
C11 N2 Ni 115.80(13) . . ?
C10 N2 H2A 105.6(16) . . ?
C11 N2 H2A 108.8(15) . . ?
Ni N2 H2A 94.5(16) . . ?
C14 N3 C15 106.93(17) . . ?
C14 N3 C13 106.28(16) . . ?
C15 N3 C13 108.64(17) . . ?
C14 N3 Ni 108.66(13) . . ?
C15 N3 Ni 111.42(13) . . ?
C13 N3 Ni 114.53(13) . . ?
C3 N4 C18 121.1(2) . . ?
C3 N4 C16 120.8(2) . . ?
C18 N4 C16 114.8(2) . . ?
C20 N5 Ni 139.39(16) . . ?
C20 N5 Ni 123.17(15) . 3_676 ?
Ni N5 Ni 97.43(7) . 3_676 ?
O1 C1 C2 118.71(19) . . ?
O1 C1 C6 123.08(19) . . ?
C2 C1 C6 118.21(19) . . ?
C3 C2 C1 123.3(2) . . ?
C3 C2 H2 118.3 . . ?
C1 C2 H2 118.3 . . ?
N4 C3 C2 121.9(2) . . ?
N4 C3 C4 120.9(2) . . ?
C2 C3 C4 117.2(2) . . ?
C5 C4 C3 120.2(2) . . ?
C5 C4 H4 119.9 . . ?
C3 C4 H4 119.9 . . ?
C4 C5 C6 123.4(2) . . ?
C4 C5 H5 118.3 . . ?
C6 C5 H5 118.3 . . ?
C5 C6 C1 117.6(2) . . ?
C5 C6 C7 117.61(19) . . ?
C1 C6 C7 124.68(19) . . ?
N1 C7 C6 129.2(2) . . ?
N1 C7 H7 115.4 . . ?
C6 C7 H7 115.4 . . ?
N1 C8 C9 114.04(18) . . ?
N1 C8 H8A 108.7 . . ?
C9 C8 H8A 108.7 . . ?
N1 C8 H8B 108.7 . . ?
C9 C8 H8B 108.7 . . ?
H8A C8 H8B 107.6 . . ?
C10 C9 C8 113.88(19) . . ?
C10 C9 H9A 108.8 . . ?
C8 C9 H9A 108.8 . . ?
C10 C9 H9B 108.8 . . ?
C8 C9 H9B 108.8 . . ?
H9A C9 H9B 107.7 . . ?
N2 C10 C9 114.71(18) . . ?
N2 C10 H10A 108.6 . . ?
C9 C10 H10A 108.6 . . ?
N2 C10 H10B 108.6 . . ?
C9 C10 H10B 108.6 . . ?
H10A C10 H10B 107.6 . . ?
N2 C11 C12 112.88(18) . . ?
N2 C11 H11A 109.0 . . ?
C12 C11 H11A 109.0 . . ?
N2 C11 H11B 109.0 . . ?
C12 C11 H11B 109.0 . . ?
H11A C11 H11B 107.8 . . ?
C11 C12 C13 114.34(19) . . ?
C11 C12 H12A 108.7 . . ?
C13 C12 H12A 108.7 . . ?
C11 C12 H12B 108.7 . . ?
C13 C12 H12B 108.7 . . ?
H12A C12 H12B 107.6 . . ?
N3 C13 C12 115.26(18) . . ?
N3 C13 H13A 108.5 . . ?
C12 C13 H13A 108.5 . . ?
N3 C13 H13B 108.5 . . ?
C12 C13 H13B 108.5 . . ?
H13A C13 H13B 107.5 . . ?
N3 C14 H14A 109.5 . . ?
N3 C14 H14B 109.5 . . ?
H14A C14 H14B 109.5 . . ?
N3 C14 H14C 109.5 . . ?
H14A C14 H14C 109.5 . . ?
H14B C14 H14C 109.5 . . ?
N3 C15 H15A 109.5 . . ?
N3 C15 H15B 109.5 . . ?
H15A C15 H15B 109.5 . . ?
N3 C15 H15C 109.5 . . ?
H15A C15 H15C 109.5 . . ?
H15B C15 H15C 109.5 . . ?
N4 C16 C17 113.4(2) . . ?
N4 C16 H16A 108.9 . . ?
C17 C16 H16A 108.9 . . ?
N4 C16 H16B 108.9 . . ?
C17 C16 H16B 108.9 . . ?
H16A C16 H16B 107.7 . . ?
C16 C17 H17A 109.5 . . ?
C16 C17 H17B 109.5 . . ?
H17A C17 H17B 109.5 . . ?
C16 C17 H17C 109.5 . . ?
H17A C17 H17C 109.5 . . ?
H17B C17 H17C 109.5 . . ?
N4 C18 C19 112.9(3) . . ?
N4 C18 H18A 109.0 . . ?
C19 C18 H18A 109.0 . . ?
N4 C18 H18B 109.0 . . ?
C19 C18 H18B 109.0 . . ?
H18A C18 H18B 107.8 . . ?
C18 C19 H19A 109.5 . . ?
C18 C19 H19B 109.5 . . ?
H19A C19 H19B 109.5 . . ?
C18 C19 H19C 109.5 . . ?
H19A C19 H19C 109.5 . . ?
H19B C19 H19C 109.5 . . ?
N5 C20 O2 179.5(3) . . ?

loop_
_geom_bond_atom_site_label_1
_geom_bond_atom_site_label_2
_geom_bond_distance
_geom_bond_site_symmetry_2
_geom_bond_publ_flag
Ni O1 2.0030(14) . ?
Ni N1 2.0593(17) . ?
Ni N5 2.1145(17) . ?
Ni N2 2.1226(18) . ?
Ni N3 2.2251(18) . ?
Ni N5 2.2650(18) 3_676 ?
O1 C1 1.301(2) . ?
O2 C20 1.199(3) . ?
N1 C7 1.291(3) . ?
N1 C8 1.473(3) . ?
N2 C10 1.478(3) . ?
N2 C11 1.481(3) . ?
N2 H2A 0.86(3) . ?
N3 C14 1.482(3) . ?
N3 C15 1.483(3) . ?
N3 C13 1.486(3) . ?
N4 C3 1.376(3) . ?
N4 C18 1.465(3) . ?
N4 C16 1.465(3) . ?
N5 C20 1.180(3) . ?
N5 Ni 2.2649(18) 3_676 ?
C1 C2 1.412(3) . ?
C1 C6 1.424(3) . ?
C2 C3 1.403(3) . ?
C2 H2 0.9500 . ?
C3 C4 1.417(3) . ?
C4 C5 1.365(3) . ?
C4 H4 0.9500 . ?
C5 C6 1.415(3) . ?
C5 H5 0.9500 . ?
C6 C7 1.433(3) . ?
C7 H7 0.9500 . ?
C8 C9 1.522(3) . ?
C8 H8A 0.9900 . ?
C8 H8B 0.9900 . ?
C9 C10 1.512(3) . ?
C9 H9A 0.9900 . ?
C9 H9B 0.9900 . ?
C10 H10A 0.9900 . ?
C10 H10B 0.9900 . ?
C11 C12 1.519(3) . ?
C11 H11A 0.9900 . ?
C11 H11B 0.9900 . ?
C12 C13 1.523(3) . ?
C12 H12A 0.9900 . ?
C12 H12B 0.9900 . ?
C13 H13A 0.9900 . ?
C13 H13B 0.9900 . ?
C14 H14A 0.9800 . ?
C14 H14B 0.9800 . ?
C14 H14C 0.9800 . ?
C15 H15A 0.9800 . ?
C15 H15B 0.9800 . ?
C15 H15C 0.9800 . ?
C16 C17 1.517(4) . ?
C16 H16A 0.9900 . ?
C16 H16B 0.9900 . ?
C17 H17A 0.9800 . ?
C17 H17B 0.9800 . ?
C17 H17C 0.9800 . ?
C18 C19 1.523(5) . ?
C18 H18A 0.9900 . ?
C18 H18B 0.9900 . ?
C19 H19A 0.9800 . ?
C19 H19B 0.9800 . ?
C19 H19C 0.9800 . ?
